data_7054693
loop_
_publ_author_name
'M. B. Reddy, Madhusudana'
'Basuroy, K.'
'Chandrappa, S.'
'Dinesh, B.'
'Vasantha, B.'
'A. Venkatesha, Manjunath'
'Balaram, P.'

_publ_section_title
;
 Structural characterization of folded and extended conformations in
 peptides containing \g amino acids with proteinogenic side chains:
 crystal structures of \gn, (\a\g)nand \g\g\d\g sequences
;
_journal_issue 5
_journal_name_full 'New J. Chem.'
_journal_page_first 3319
_journal_paper_doi 10.1039/C5NJ00132C
_journal_volume 39
_journal_year 2015
_chemical_formula_moiety 'C34 H64 N4 O7'
_chemical_formula_sum 'C34 H64 N4 O7'
_chemical_formula_weight 640.89
_chemical_name_common Boc-[Gamma-R-Val]4-OMe
_chemical_name_systematic
; 
 t-Butyloxycarbonyl-[R-gamma-Valyl]4-methyl ester      
;
_space_group_IT_number 4
_symmetry_cell_setting monoclinic
_symmetry_space_group_name_Hall 'P 2yb'
_symmetry_space_group_name_H-M 'P 1 21 1'
_atom_sites_solution_hydrogens geom
_atom_sites_solution_primary direct
_atom_sites_solution_secondary difmap
_audit_creation_method SHELXL-97
_audit_update_record
;
2014-12-10 deposited with the CCDC.
2015-02-18 downloaded from the CCDC.
;
_cell_angle_alpha 90.00
_cell_angle_beta 97.675(4)
_cell_angle_gamma 90.00
_cell_formula_units_Z 2
_cell_length_a 5.1182(3)
_cell_length_b 50.153(3)
_cell_length_c 7.4046(4)
_cell_measurement_temperature 296(2)
_cell_volume 1883.68(19)
_computing_data_collection 'BRUKER AXS SMART APEXII ULTRA CCD with Cu source'
_computing_data_reduction SAINT
_computing_structure_refinement 'SHELXL-97 (Sheldrick, 1997)'
_computing_structure_solution 'SHELXD (Schneider and Sheldrick, 2002)'
_diffrn_ambient_temperature 296(2)
_diffrn_measured_fraction_theta_full 0.982
_diffrn_measured_fraction_theta_max 0.982
_diffrn_measurement_device_type 'BRUKER AXS SMART APEXII ULTRA CCD with Cu source'
_diffrn_measurement_method 'omega and phi scan'
_diffrn_radiation_monochromator graphite
_diffrn_radiation_source 'fine-focus sealed tube'
_diffrn_radiation_type CuK\a
_diffrn_radiation_wavelength 1.54178
_diffrn_reflns_av_R_equivalents 0.0208
_diffrn_reflns_av_sigmaI/netI 0.0254
_diffrn_reflns_limit_h_max 6
_diffrn_reflns_limit_h_min -5
_diffrn_reflns_limit_k_max 59
_diffrn_reflns_limit_k_min -54
_diffrn_reflns_limit_l_max 8
_diffrn_reflns_limit_l_min -8
_diffrn_reflns_number 9533
_diffrn_reflns_theta_full 69.01
_diffrn_reflns_theta_max 69.01
_diffrn_reflns_theta_min 1.76
_exptl_absorpt_coefficient_mu 0.628
_exptl_absorpt_correction_type none
_exptl_crystal_colour colourless
_exptl_crystal_density_diffrn 1.130
_exptl_crystal_density_method 'not measured'
_exptl_crystal_description 'thin plate'
_exptl_crystal_F_000 704
_exptl_crystal_size_max 0.30
_exptl_crystal_size_mid 0.25
_exptl_crystal_size_min 0.05
_refine_diff_density_max 0.749
_refine_diff_density_min -0.482
_refine_diff_density_rms 0.080
_refine_ls_abs_structure_details 'Flack H D (1983), Acta Cryst. A39, 876-881'
_refine_ls_abs_structure_Flack -10(10)
_refine_ls_extinction_method none
_refine_ls_goodness_of_fit_ref 1.195
_refine_ls_hydrogen_treatment mixed
_refine_ls_matrix_type full
_refine_ls_number_parameters 406
_refine_ls_number_reflns 3271
_refine_ls_number_restraints 118
_refine_ls_restrained_S_all 1.226
_refine_ls_R_factor_all 0.1048
_refine_ls_R_factor_gt 0.0956
_refine_ls_shift/su_max 0.000
_refine_ls_shift/su_mean 0.000
_refine_ls_structure_factor_coef Fsqd
_refine_ls_weighting_details 'calc w=1/[\s^2^(Fo^2^)+(0.2000P)^2^+0.0000P] where P=(Fo^2^+2Fc^2^)/3'
_refine_ls_weighting_scheme calc
_refine_ls_wR_factor_gt 0.2571
_refine_ls_wR_factor_ref 0.2740
_reflns_number_gt 2736
_reflns_number_total 3271
_reflns_threshold_expression >2sigma(I)
_cod_data_source_file c5nj00132c2.cif
_cod_data_source_block RGV4
_cod_depositor_comments
;
The following automatic conversions were performed:

'_symmetry_cell_setting' value 'Monoclinic' changed to 'monoclinic'
according to
/usr/data/users/saulius/crontab/automatic-downloads/rss-feeds/RSC/lib/dictionaries/cif_core.dic
dictionary named 'cif_core.dic' version 2.4.2 from 2011-04-26.

Automatic conversion script
Id: cif_fix_values 3008 2015-01-20 13:52:24Z robertas 

 Adding full bibliography for 7054687--7054695.cif.
;
_cod_original_cell_volume 1883.67(18)
_cod_original_sg_symbol_H-M P21
_cod_database_code 7054693

loop_
_symmetry_equiv_pos_as_xyz
'x, y, z'
'-x, y+1/2, -z'

loop_
_atom_site_label
_atom_site_type_symbol
_atom_site_fract_x
_atom_site_fract_y
_atom_site_fract_z
_atom_site_U_iso_or_equiv
_atom_site_adp_type
_atom_site_occupancy
_atom_site_symmetry_multiplicity
_atom_site_calc_flag
_atom_site_refinement_flags
O2 O 0.8308(8) 0.82709(10) 0.2907(7) 0.0738(13) Uani 1 1 d .
C2G C 0.9892(12) 0.76225(13) -0.0761(8) 0.0612(13) Uani 1 1 d .
H2G H 1.1716 0.7639 -0.1015 0.073 Uiso 1 1 calc R
N2 N 0.9741(9) 0.73923(10) 0.0416(8) 0.0621(12) Uani 1 1 d .
H2 H 0.8229 0.7353 0.0729 0.075 Uiso 1 1 calc R
C3G C 1.2493(12) 0.86021(12) 0.4457(8) 0.0592(12) Uani 1 1 d .
H3G H 1.0655 0.8628 0.4653 0.071 Uiso 1 1 calc R
O1 O 1.4061(9) 0.72923(12) 0.0876(8) 0.0845(15) Uani 1 1 d .
O3 O 1.4681(8) 0.92235(10) 0.0763(7) 0.0729(12) Uani 1 1 d .
N4 N 1.0367(9) 0.93150(10) 0.0023(7) 0.0566(10) Uani 1 1 d .
H4 H 0.8778 0.9264 0.0088 0.068 Uiso 1 1 calc R
C1 C 1.1799(11) 0.72361(11) 0.1051(9) 0.0582(12) Uani 1 1 d .
N3 N 1.2637(9) 0.83632(9) 0.3347(7) 0.0591(11) Uani 1 1 d .
H3 H 1.4156 0.8316 0.3081 0.071 Uiso 1 1 calc R
C3B C 1.3376(12) 0.88462(12) 0.3449(8) 0.0609(13) Uani 1 1 d .
H3B1 H 1.3480 0.8999 0.4260 0.073 Uiso 1 1 calc R
H3B2 H 1.5129 0.8814 0.3135 0.073 Uiso 1 1 calc R
C2A C 1.1206(12) 0.79536(12) 0.1790(9) 0.0610(13) Uani 1 1 d .
H2A1 H 1.2908 0.7973 0.1365 0.073 Uiso 1 1 calc R
H2A2 H 1.1348 0.7810 0.2679 0.073 Uiso 1 1 calc R
C2 C 1.0538(11) 0.82116(11) 0.2713(7) 0.0545(11) Uani 1 1 d .
C1A C 1.1065(13) 0.69825(13) 0.1984(9) 0.0643(13) Uani 1 1 d .
H1A1 H 0.9372 0.7010 0.2409 0.077 Uiso 1 1 calc R
H1A2 H 1.0850 0.6840 0.1088 0.077 Uiso 1 1 calc R
C3 C 1.2356(10) 0.91608(10) 0.0809(7) 0.0529(11) Uani 1 1 d .
C4G C 1.0751(10) 0.95622(11) -0.0926(7) 0.0527(11) Uani 1 1 d .
H4G H 1.2377 0.9643 -0.0319 0.063 Uiso 1 1 calc R
C2B C 0.9179(12) 0.78786(12) 0.0201(8) 0.0608(12) Uani 1 1 d .
H2B1 H 0.9001 0.8024 -0.0671 0.073 Uiso 1 1 calc R
H2B2 H 0.7487 0.7854 0.0633 0.073 Uiso 1 1 calc R
C3A C 1.1542(12) 0.89121(12) 0.1730(8) 0.0592(12) Uani 1 1 d .
H3A1 H 1.1513 0.8763 0.0888 0.071 Uiso 1 1 calc R
H3A2 H 0.9769 0.8936 0.2031 0.071 Uiso 1 1 calc R
C1G C 1.2157(16) 0.66388(15) 0.4405(12) 0.0784(18) Uani 1 1 d .
H1G H 1.0322 0.6662 0.4619 0.094 Uiso 1 1 calc R
C1B C 1.3004(12) 0.68925(14) 0.3565(10) 0.0690(15) Uani 1 1 d .
H1B1 H 1.4707 0.6865 0.3156 0.083 Uiso 1 1 calc R
H1B2 H 1.3205 0.7032 0.4484 0.083 Uiso 1 1 calc R
O O 1.1010(12) 0.60278(12) 0.2004(15) 0.122(3) Uani 1 1 d .
O0 O 0.7983(11) 0.63015(14) 0.3014(12) 0.107(2) Uani 1 1 d .
C0 C 1.0199(14) 0.62492(14) 0.2774(17) 0.092(3) Uani 1 1 d .
C4D C 1.1173(11) 0.95079(14) -0.2924(7) 0.0618(13) Uani 1 1 d .
H4D H 1.2651 0.9383 -0.2896 0.074 Uiso 1 1 calc R
N1 N 1.2242(13) 0.64144(12) 0.3225(14) 0.098(3) Uani 1 1 d .
H1 H 1.3681 0.6384 0.2779 0.117 Uiso 1 1 calc R
O4 O 0.4853(12) 1.01289(12) 0.0471(8) 0.0893(16) Uani 1 1 d .
C4A C 0.8490(14) 0.98338(15) 0.1274(9) 0.0710(16) Uani 1 1 d .
H4A1 H 0.8143 0.9676 0.1962 0.085 Uiso 1 1 calc R
H4A2 H 1.0234 0.9898 0.1751 0.085 Uiso 1 1 calc R
C4E2 C 0.8776(17) 0.93771(19) -0.4040(11) 0.084(2) Uani 1 1 d .
H4E1 H 0.8319 0.9218 -0.3437 0.126 Uiso 1 1 calc R
H4E2 H 0.9193 0.9333 -0.5230 0.126 Uiso 1 1 calc R
H4E3 H 0.7314 0.9499 -0.4152 0.126 Uiso 1 1 calc R
C4B C 0.8478(11) 0.97567(12) -0.0696(8) 0.0580(12) Uani 1 1 d .
H4B1 H 0.8654 0.9916 -0.1415 0.070 Uiso 1 1 calc R
H4B2 H 0.6808 0.9673 -0.1145 0.070 Uiso 1 1 calc R
O5 O 0.6889(15) 1.01257(16) 0.3290(8) 0.109(2) Uani 1 1 d .
C5 C 0.510(3) 1.0314(3) 0.3858(16) 0.126(4) Uani 1 1 d .
H5A H 0.5611 1.0356 0.5122 0.189 Uiso 1 1 calc R
H5B H 0.3356 1.0241 0.3693 0.189 Uiso 1 1 calc R
H5C H 0.5137 1.0474 0.3145 0.189 Uiso 1 1 calc R
C4 C 0.6525(13) 1.00419(13) 0.1566(9) 0.0645(13) Uani 1 1 d .
C4E1 C 1.1963(16) 0.97650(18) -0.3834(11) 0.0817(19) Uani 1 1 d .
H4E4 H 1.2202 0.9728 -0.5074 0.123 Uiso 1 1 calc R
H4E5 H 1.3582 0.9832 -0.3185 0.123 Uiso 1 1 calc R
H4E6 H 1.0601 0.9896 -0.3811 0.123 Uiso 1 1 calc R
C3D C 1.410(2) 0.85513(19) 0.6263(11) 0.112(4) Uani 1 1 d DU
H3D H 1.5853 0.8491 0.6046 0.135 Uiso 1 1 calc R
C2D C 0.814(2) 0.75718(17) -0.2565(11) 0.099(3) Uani 1 1 d DU
H2D H 0.6340 0.7535 -0.2313 0.119 Uiso 1 1 calc R
C4T C 0.9133(17) 0.58171(17) 0.1439(19) 0.102(3) Uani 1 1 d U
C1D C 1.374(3) 0.6564(3) 0.6196(19) 0.147(5) Uani 1 1 d DU
H1D H 1.5532 0.6519 0.5978 0.176 Uiso 1 1 calc R
C3E1 C 1.287(3) 0.8332(3) 0.7349(15) 0.138(5) Uani 1 1 d DU
H3E1 H 1.2552 0.8176 0.6608 0.207 Uiso 1 1 calc R
H3E2 H 1.1226 0.8396 0.7685 0.207 Uiso 1 1 calc R
H3E3 H 1.4049 0.8290 0.8428 0.207 Uiso 1 1 calc R
C1T C 0.789(3) 0.5709(3) 0.302(2) 0.132(4) Uani 1 1 d .
H1T1 H 0.6832 0.5845 0.3482 0.198 Uiso 1 1 calc R
H1T2 H 0.9243 0.5653 0.3973 0.198 Uiso 1 1 calc R
H1T3 H 0.6792 0.5559 0.2627 0.198 Uiso 1 1 calc R
C2T C 0.709(3) 0.5923(3) -0.009(2) 0.128(4) Uani 1 1 d .
H2T1 H 0.7977 0.5987 -0.1073 0.192 Uiso 1 1 calc R
H2T2 H 0.6119 0.6066 0.0361 0.192 Uiso 1 1 calc R
H2T3 H 0.5908 0.5782 -0.0531 0.192 Uiso 1 1 calc R
C1E1 C 1.252(5) 0.6320(5) 0.702(4) 0.223(9) Uani 1 1 d DU
H1E1 H 1.2435 0.6174 0.6174 0.335 Uiso 1 1 calc R
H1E2 H 1.0778 0.6363 0.7271 0.335 Uiso 1 1 calc R
H1E3 H 1.3595 0.6270 0.8133 0.335 Uiso 1 1 calc R
C2E1 C 0.914(4) 0.7331(3) -0.355(2) 0.165(6) Uani 1 1 d DU
H2E1 H 0.9262 0.7179 -0.2750 0.248 Uiso 1 1 calc R
H2E2 H 1.0847 0.7370 -0.3878 0.248 Uiso 1 1 calc R
H2E3 H 0.7935 0.7293 -0.4623 0.248 Uiso 1 1 calc R
C3E2 C 1.444(4) 0.8784(3) 0.7553(18) 0.136(4) Uani 1 1 d DU
H3E4 H 1.5467 0.8730 0.8674 0.204 Uiso 1 1 calc R
H3E5 H 1.2743 0.8845 0.7794 0.204 Uiso 1 1 calc R
H3E6 H 1.5332 0.8926 0.7015 0.204 Uiso 1 1 calc R
C3T C 1.074(3) 0.5609(3) 0.067(3) 0.157(6) Uani 1 1 d U
H3T1 H 1.1494 0.5682 -0.0339 0.235 Uiso 1 1 calc R
H3T2 H 0.9636 0.5460 0.0271 0.235 Uiso 1 1 calc R
H3T3 H 1.2121 0.5552 0.1595 0.235 Uiso 1 1 calc R
C2E2 C 0.804(4) 0.7793(3) -0.3960(17) 0.134(4) Uani 1 1 d DU
H2E4 H 0.7413 0.7954 -0.3457 0.201 Uiso 1 1 calc R
H2E5 H 0.6865 0.7743 -0.5028 0.201 Uiso 1 1 calc R
H2E6 H 0.9772 0.7822 -0.4279 0.201 Uiso 1 1 calc R
C1E2 C 1.391(5) 0.6777(4) 0.766(2) 0.179(6) Uani 1 1 d DU
H1E4 H 1.5047 0.6717 0.8720 0.268 Uiso 1 1 calc R
H1E5 H 1.2178 0.6810 0.7983 0.268 Uiso 1 1 calc R
H1E6 H 1.4598 0.6938 0.7214 0.268 Uiso 1 1 calc R

loop_
_atom_site_aniso_label
_atom_site_aniso_U_11
_atom_site_aniso_U_22
_atom_site_aniso_U_33
_atom_site_aniso_U_23
_atom_site_aniso_U_13
_atom_site_aniso_U_12
O2 0.034(2) 0.083(3) 0.108(3) -0.029(2) 0.023(2) -0.0039(16)
C2G 0.049(3) 0.067(3) 0.068(3) -0.001(3) 0.011(2) 0.003(2)
N2 0.041(3) 0.058(3) 0.089(3) 0.001(2) 0.015(2) -0.0013(17)
C3G 0.055(3) 0.059(3) 0.063(3) 0.010(2) 0.007(2) -0.010(2)
O1 0.040(2) 0.097(3) 0.119(4) 0.034(3) 0.023(2) 0.003(2)
O3 0.041(2) 0.080(3) 0.099(3) 0.031(2) 0.0160(19) 0.0044(17)
N4 0.037(2) 0.060(3) 0.072(2) 0.014(2) 0.0061(17) -0.0024(16)
C1 0.041(3) 0.057(3) 0.078(3) 0.002(2) 0.013(2) -0.0031(19)
N3 0.037(2) 0.057(3) 0.084(3) 0.005(2) 0.0135(19) 0.0023(16)
C3B 0.051(3) 0.063(3) 0.067(3) 0.012(2) 0.001(2) -0.010(2)
C2A 0.046(3) 0.065(3) 0.074(3) 0.000(3) 0.013(2) 0.007(2)
C2 0.047(3) 0.054(3) 0.064(3) 0.002(2) 0.012(2) 0.0012(19)
C1A 0.053(3) 0.064(3) 0.076(3) 0.003(3) 0.010(2) -0.005(2)
C3 0.039(3) 0.054(3) 0.066(3) 0.009(2) 0.010(2) -0.0009(18)
C4G 0.042(3) 0.057(3) 0.058(3) 0.008(2) 0.0027(19) -0.0024(19)
C2B 0.055(3) 0.061(3) 0.069(3) 0.003(2) 0.014(2) 0.004(2)
C3A 0.053(3) 0.056(3) 0.068(3) 0.011(2) 0.003(2) -0.005(2)
C1G 0.059(4) 0.079(4) 0.096(5) 0.019(4) 0.005(3) 0.004(3)
C1B 0.049(3) 0.070(4) 0.088(4) 0.003(3) 0.010(3) -0.003(2)
O 0.047(3) 0.074(3) 0.249(10) -0.027(4) 0.042(4) -0.008(2)
O0 0.045(3) 0.108(4) 0.174(6) -0.013(4) 0.036(3) 0.003(2)
C0 0.046(4) 0.060(4) 0.175(9) 0.012(4) 0.036(4) 0.004(3)
C4D 0.043(3) 0.087(4) 0.056(3) 0.007(3) 0.008(2) 0.004(2)
N1 0.045(3) 0.057(3) 0.195(8) 0.010(4) 0.029(4) 0.004(2)
O4 0.077(4) 0.085(3) 0.102(4) -0.008(3) 0.000(3) 0.023(3)
C4A 0.062(4) 0.084(4) 0.066(3) 0.004(3) 0.004(2) 0.018(3)
C4E2 0.075(5) 0.103(6) 0.074(4) -0.012(4) 0.010(3) -0.016(4)
C4B 0.045(3) 0.063(3) 0.064(3) 0.010(2) 0.001(2) 0.000(2)
O5 0.118(5) 0.130(5) 0.076(3) -0.021(3) -0.001(3) 0.047(4)
C5 0.156(12) 0.119(8) 0.100(6) -0.041(6) 0.009(6) 0.043(8)
C4 0.064(4) 0.061(3) 0.069(3) -0.004(3) 0.009(3) 0.003(2)
C4E1 0.066(4) 0.101(5) 0.079(4) 0.029(4) 0.012(3) 0.007(3)
C3D 0.113(7) 0.118(6) 0.093(5) 0.042(5) -0.035(4) -0.064(5)
C2D 0.110(7) 0.097(6) 0.082(4) -0.020(4) -0.015(4) 0.023(4)
C4T 0.048(4) 0.078(4) 0.184(9) -0.009(5) 0.024(5) -0.015(3)
C1D 0.149(10) 0.151(9) 0.131(8) 0.057(7) -0.018(7) -0.009(8)
C3E1 0.156(10) 0.146(9) 0.099(6) 0.053(6) -0.031(6) -0.067(8)
C1T 0.107(9) 0.108(8) 0.177(12) 0.037(8) -0.001(7) -0.028(6)
C2T 0.108(9) 0.112(8) 0.169(12) -0.006(8) 0.038(8) -0.026(6)
C1E1 0.237(16) 0.210(13) 0.205(14) 0.115(11) -0.035(12) -0.029(12)
C2E1 0.188(13) 0.154(10) 0.137(9) -0.058(8) -0.042(8) 0.058(9)
C3E2 0.157(11) 0.131(8) 0.115(8) -0.001(6) -0.003(7) -0.028(8)
C3T 0.090(8) 0.113(8) 0.266(16) -0.053(9) 0.022(9) -0.015(6)
C2E2 0.160(11) 0.132(8) 0.108(7) 0.004(6) 0.011(7) 0.006(8)
C1E2 0.184(14) 0.207(13) 0.147(11) 0.030(10) 0.030(10) 0.024(11)

loop_
_atom_type_symbol
_atom_type_description
_atom_type_scat_dispersion_real
_atom_type_scat_dispersion_imag
_atom_type_scat_source
C C 0.0181 0.0000 'International Tables Vol C Tables 4.2.6.8 and 6.1.1.4'
H H 0.0000 0.0000 'International Tables Vol C Tables 4.2.6.8 and 6.1.1.4'
N N 0.0311 0.0000 'International Tables Vol C Tables 4.2.6.8 and 6.1.1.4'
O O 0.0492 0.0000 'International Tables Vol C Tables 4.2.6.8 and 6.1.1.4'

loop_
_geom_angle_atom_site_label_1
_geom_angle_atom_site_label_2
_geom_angle_atom_site_label_3
_geom_angle
N2 C2G C2B 110.5(5)
N2 C2G C2D 108.6(6)
C2B C2G C2D 113.3(5)
N2 C2G H2G 108.1
C2B C2G H2G 108.1
C2D C2G H2G 108.1
C1 N2 C2G 124.7(5)
C1 N2 H2 117.6
C2G N2 H2 117.6
N3 C3G C3D 107.5(6)
N3 C3G C3B 109.9(5)
C3D C3G C3B 114.1(5)
N3 C3G H3G 108.4
C3D C3G H3G 108.4
C3B C3G H3G 108.4
C3 N4 C4G 123.8(4)
C3 N4 H4 118.1
C4G N4 H4 118.1
O1 C1 N2 122.7(5)
O1 C1 C1A 122.7(5)
N2 C1 C1A 114.6(5)
C2 N3 C3G 124.1(4)
C2 N3 H3 118.0
C3G N3 H3 118.0
C3A C3B C3G 113.2(5)
C3A C3B H3B1 108.9
C3G C3B H3B1 108.9
C3A C3B H3B2 108.9
C3G C3B H3B2 108.9
H3B1 C3B H3B2 107.8
C2B C2A C2 112.9(5)
C2B C2A H2A1 109.0
C2 C2A H2A1 109.0
C2B C2A H2A2 109.0
C2 C2A H2A2 109.0
H2A1 C2A H2A2 107.8
O2 C2 N3 122.8(5)
O2 C2 C2A 122.4(5)
N3 C2 C2A 114.8(5)
C1B C1A C1 115.4(5)
C1B C1A H1A1 108.4
C1 C1A H1A1 108.4
C1B C1A H1A2 108.4
C1 C1A H1A2 108.4
H1A1 C1A H1A2 107.5
O3 C3 N4 121.1(5)
O3 C3 C3A 123.3(5)
N4 C3 C3A 115.6(4)
N4 C4G C4D 111.0(5)
N4 C4G C4B 109.5(4)
C4D C4G C4B 114.8(4)
N4 C4G H4G 107.1
C4D C4G H4G 107.1
C4B C4G H4G 107.1
C2A C2B C2G 112.9(5)
C2A C2B H2B1 109.0
C2G C2B H2B1 109.0
C2A C2B H2B2 109.0
C2G C2B H2B2 109.0
H2B1 C2B H2B2 107.8
C3 C3A C3B 112.5(5)
C3 C3A H3A1 109.1
C3B C3A H3A1 109.1
C3 C3A H3A2 109.1
C3B C3A H3A2 109.1
H3A1 C3A H3A2 107.8
N1 C1G C1D 106.6(9)
N1 C1G C1B 112.3(7)
C1D C1G C1B 115.0(8)
N1 C1G H1G 107.5
C1D C1G H1G 107.5
C1B C1G H1G 107.5
C1G C1B C1A 112.3(6)
C1G C1B H1B1 109.1
C1A C1B H1B1 109.1
C1G C1B H1B2 109.1
C1A C1B H1B2 109.1
H1B1 C1B H1B2 107.9
C0 O C4T 119.7(6)
O0 C0 N1 123.3(8)
O0 C0 O 126.6(8)
N1 C0 O 110.0(6)
C4E1 C4D C4G 110.5(6)
C4E1 C4D C4E2 111.3(6)
C4G C4D C4E2 112.8(5)
C4E1 C4D H4D 107.3
C4G C4D H4D 107.3
C4E2 C4D H4D 107.3
C0 N1 C1G 123.5(7)
C0 N1 H1 118.2
C1G N1 H1 118.2
C4 C4A C4B 113.9(5)
C4 C4A H4A1 108.8
C4B C4A H4A1 108.8
C4 C4A H4A2 108.8
C4B C4A H4A2 108.8
H4A1 C4A H4A2 107.7
C4D C4E2 H4E1 109.5
C4D C4E2 H4E2 109.5
H4E1 C4E2 H4E2 109.5
C4D C4E2 H4E3 109.5
H4E1 C4E2 H4E3 109.5
H4E2 C4E2 H4E3 109.5
C4A C4B C4G 111.3(5)
C4A C4B H4B1 109.4
C4G C4B H4B1 109.4
C4A C4B H4B2 109.4
C4G C4B H4B2 109.4
H4B1 C4B H4B2 108.0
C4 O5 C5 118.8(7)
O5 C5 H5A 109.5
O5 C5 H5B 109.5
H5A C5 H5B 109.5
O5 C5 H5C 109.5
H5A C5 H5C 109.5
H5B C5 H5C 109.5
O4 C4 O5 122.4(6)
O4 C4 C4A 127.1(6)
O5 C4 C4A 110.5(6)
C4D C4E1 H4E4 109.5
C4D C4E1 H4E5 109.5
H4E4 C4E1 H4E5 109.5
C4D C4E1 H4E6 109.5
H4E4 C4E1 H4E6 109.5
H4E5 C4E1 H4E6 109.5
C3E2 C3D C3G 116.1(10)
C3E2 C3D C3E1 104.0(10)
C3G C3D C3E1 111.8(7)
C3E2 C3D H3D 108.2
C3G C3D H3D 108.2
C3E1 C3D H3D 108.2
C2E2 C2D C2E1 103.7(10)
C2E2 C2D C2G 115.9(9)
C2E1 C2D C2G 110.5(8)
C2E2 C2D H2D 108.8
C2E1 C2D H2D 108.8
C2G C2D H2D 108.8
O C4T C1T 111.7(11)
O C4T C3T 104.0(8)
C1T C4T C3T 110.9(12)
O C4T C2T 108.7(9)
C1T C4T C2T 112.6(9)
C3T C4T C2T 108.5(13)
C1G C1D C1E2 115.3(14)
C1G C1D C1E1 110.5(12)
C1E2 C1D C1E1 105.3(18)
C1G C1D H1D 108.5
C1E2 C1D H1D 108.5
C1E1 C1D H1D 108.5
C3D C3E1 H3E1 109.5
C3D C3E1 H3E2 109.5
H3E1 C3E1 H3E2 109.5
C3D C3E1 H3E3 109.5
H3E1 C3E1 H3E3 109.5
H3E2 C3E1 H3E3 109.5
C4T C1T H1T1 109.5
C4T C1T H1T2 109.5
H1T1 C1T H1T2 109.5
C4T C1T H1T3 109.5
H1T1 C1T H1T3 109.5
H1T2 C1T H1T3 109.5
C4T C2T H2T1 109.5
C4T C2T H2T2 109.5
H2T1 C2T H2T2 109.5
C4T C2T H2T3 109.5
H2T1 C2T H2T3 109.5
H2T2 C2T H2T3 109.5
C1D C1E1 H1E1 109.5
C1D C1E1 H1E2 109.5
H1E1 C1E1 H1E2 109.5
C1D C1E1 H1E3 109.5
H1E1 C1E1 H1E3 109.5
H1E2 C1E1 H1E3 109.5
C2D C2E1 H2E1 109.5
C2D C2E1 H2E2 109.5
H2E1 C2E1 H2E2 109.5
C2D C2E1 H2E3 109.5
H2E1 C2E1 H2E3 109.5
H2E2 C2E1 H2E3 109.5
C3D C3E2 H3E4 109.5
C3D C3E2 H3E5 109.5
H3E4 C3E2 H3E5 109.5
C3D C3E2 H3E6 109.5
H3E4 C3E2 H3E6 109.5
H3E5 C3E2 H3E6 109.5
C4T C3T H3T1 109.5
C4T C3T H3T2 109.5
H3T1 C3T H3T2 109.5
C4T C3T H3T3 109.5
H3T1 C3T H3T3 109.5
H3T2 C3T H3T3 109.5
C2D C2E2 H2E4 109.5
C2D C2E2 H2E5 109.5
H2E4 C2E2 H2E5 109.5
C2D C2E2 H2E6 109.5
H2E4 C2E2 H2E6 109.5
H2E5 C2E2 H2E6 109.5
C1D C1E2 H1E4 109.5
C1D C1E2 H1E5 109.5
H1E4 C1E2 H1E5 109.5
C1D C1E2 H1E6 109.5
H1E4 C1E2 H1E6 109.5
H1E5 C1E2 H1E6 109.5

loop_
_geom_bond_atom_site_label_1
_geom_bond_atom_site_label_2
_geom_bond_distance
O2 C2 1.206(7)
C2G N2 1.454(8)
C2G C2B 1.536(9)
C2G C2D 1.528(10)
C2G H2G 0.9800
N2 C1 1.346(8)
N2 H2 0.8600
C3G N3 1.461(8)
C3G C3D 1.495(9)
C3G C3B 1.533(7)
C3G H3G 0.9800
O1 C1 1.215(7)
O3 C3 1.236(7)
N4 C3 1.347(7)
N4 C4G 1.452(7)
N4 H4 0.8600
C1 C1A 1.519(8)
N3 C2 1.348(8)
N3 H3 0.8600
C3B C3A 1.514(8)
C3B H3B1 0.9700
C3B H3B2 0.9700
C2A C2B 1.509(9)
C2A C2 1.524(8)
C2A H2A1 0.9700
C2A H2A2 0.9700
C1A C1B 1.500(9)
C1A H1A1 0.9700
C1A H1A2 0.9700
C3 C3A 1.507(7)
C4G C4D 1.547(7)
C4G C4B 1.545(8)
C4G H4G 0.9800
C2B H2B1 0.9700
C2B H2B2 0.9700
C3A H3A1 0.9700
C3A H3A2 0.9700
C1G N1 1.429(12)
C1G C1D 1.506(14)
C1G C1B 1.505(10)
C1G H1G 0.9800
C1B H1B1 0.9700
C1B H1B2 0.9700
O C0 1.339(10)
O C4T 1.451(10)
O0 C0 1.200(9)
C0 N1 1.341(11)
C4D C4E1 1.534(10)
C4D C4E2 1.532(10)
C4D H4D 0.9800
N1 H1 0.8600
O4 C4 1.181(9)
C4A C4 1.485(9)
C4A C4B 1.508(9)
C4A H4A1 0.9700
C4A H4A2 0.9700
C4E2 H4E1 0.9600
C4E2 H4E2 0.9600
C4E2 H4E3 0.9600
C4B H4B1 0.9700
C4B H4B2 0.9700
O5 C4 1.333(8)
O5 C5 1.417(12)
C5 H5A 0.9600
C5 H5B 0.9600
C5 H5C 0.9600
C4E1 H4E4 0.9600
C4E1 H4E5 0.9600
C4E1 H4E6 0.9600
C3D C3E2 1.504(9)
C3D C3E1 1.545(8)
C3D H3D 0.9800
C2D C2E2 1.512(9)
C2D C2E1 1.532(9)
C2D H2D 0.9800
C4T C1T 1.510(18)
C4T C3T 1.486(16)
C4T C2T 1.53(2)
C1D C1E2 1.517(10)
C1D C1E1 1.538(10)
C1D H1D 0.9800
C3E1 H3E1 0.9600
C3E1 H3E2 0.9600
C3E1 H3E3 0.9600
C1T H1T1 0.9600
C1T H1T2 0.9600
C1T H1T3 0.9600
C2T H2T1 0.9600
C2T H2T2 0.9600
C2T H2T3 0.9600
C1E1 H1E1 0.9600
C1E1 H1E2 0.9600
C1E1 H1E3 0.9600
C2E1 H2E1 0.9600
C2E1 H2E2 0.9600
C2E1 H2E3 0.9600
C3E2 H3E4 0.9600
C3E2 H3E5 0.9600
C3E2 H3E6 0.9600
C3T H3T1 0.9600
C3T H3T2 0.9600
C3T H3T3 0.9600
C2E2 H2E4 0.9600
C2E2 H2E5 0.9600
C2E2 H2E6 0.9600
C1E2 H1E4 0.9600
C1E2 H1E5 0.9600
C1E2 H1E6 0.9600

loop_
_geom_torsion_atom_site_label_1
_geom_torsion_atom_site_label_2
_geom_torsion_atom_site_label_3
_geom_torsion_atom_site_label_4
_geom_torsion
C2B C2G N2 C1 -116.9(6)
C2D C2G N2 C1 118.2(7)
C2G N2 C1 O1 9.2(10)
C2G N2 C1 C1A -170.1(6)
C3D C3G N3 C2 117.5(7)
C3B C3G N3 C2 -117.8(6)
N3 C3G C3B C3A 65.6(7)
C3D C3G C3B C3A -173.5(8)
C3G N3 C2 O2 5.2(9)
C3G N3 C2 C2A -172.6(5)
C2B C2A C2 O2 37.5(8)
C2B C2A C2 N3 -144.6(5)
O1 C1 C1A C1B 35.4(9)
N2 C1 C1A C1B -145.2(6)
C4G N4 C3 O3 0.0(9)
C4G N4 C3 C3A 179.9(5)
C3 N4 C4G C4D 84.0(6)
C3 N4 C4G C4B -148.2(5)
C2 C2A C2B C2G 178.4(5)
N2 C2G C2B C2A 68.3(6)
C2D C2G C2B C2A -169.5(7)
O3 C3 C3A C3B 36.3(8)
N4 C3 C3A C3B -143.7(6)
C3G C3B C3A C3 176.9(5)
N1 C1G C1B C1A 68.5(8)
C1D C1G C1B C1A -169.3(10)
C1 C1A C1B C1G -179.4(6)
C4T O C0 O0 -2.8(18)
C4T O C0 N1 178.7(11)
N4 C4G C4D C4E1 -172.0(5)
C4B C4G C4D C4E1 63.2(6)
N4 C4G C4D C4E2 62.8(7)
C4B C4G C4D C4E2 -62.0(7)
O0 C0 N1 C1G 15.2(17)
O C0 N1 C1G -166.2(9)
C1D C1G N1 C0 105.7(11)
C1B C1G N1 C0 -127.4(9)
C4 C4A C4B C4G 174.0(6)
N4 C4G C4B C4A 63.9(6)
C4D C4G C4B C4A -170.6(5)
C5 O5 C4 O4 4.0(15)
C5 O5 C4 C4A -176.5(10)
C4B C4A C4 O4 8.0(11)
C4B C4A C4 O5 -171.5(7)
N3 C3G C3D C3E2 174.0(9)
C3B C3G C3D C3E2 51.8(12)
N3 C3G C3D C3E1 -67.0(12)
C3B C3G C3D C3E1 170.9(10)
N2 C2G C2D C2E2 179.6(9)
C2B C2G C2D C2E2 56.3(11)
N2 C2G C2D C2E1 -62.8(12)
C2B C2G C2D C2E1 173.9(10)
C0 O C4T C1T -60.0(14)
C0 O C4T C3T -179.7(13)
C0 O C4T C2T 64.9(14)
N1 C1G C1D C1E2 180.0(14)
C1B C1G C1D C1E2 54.8(18)
N1 C1G C1D C1E1 -60.8(19)
C1B C1G C1D C1E1 174.0(16)
